data_7240928
loop_
_publ_author_name
'Grabias, Ewelina'
'Tarasiuk, Bogdan'
'Do\/l\;ega, Anna'
'Majdan, Marek'

_publ_section_title
;
 New uranium(VI) and isothiouronium complexes: synthesis, crystal
 structure, spectroscopic characterization and a DFT study
;
_journal_name_full CrystEngComm
_journal_paper_doi 10.1039/D0CE00746C
_journal_year 2020
_chemical_formula_moiety 'C12 H20 N4 S2, 2(C2 H3 O2)'
_chemical_formula_sum 'C16 H26 N4 O4 S2'
_chemical_formula_weight 402.53
_space_group_IT_number 14
_space_group_name_Hall '-P 2ybc'
_space_group_name_H-M_alt 'P 1 21/c 1'
_symmetry_cell_setting monoclinic
_symmetry_Int_Tables_number 14
_symmetry_space_group_name_Hall '-P 2ybc'
_symmetry_space_group_name_H-M 'P 1 21/c 1'
_atom_sites_solution_hydrogens geom
_atom_sites_solution_primary direct
_audit_creation_date 2020-06-18T11:42:19-00:00
_audit_creation_method 'WinGX routine CIF_UPDATE'
_audit_update_record
;
2020-06-29 deposited with the CCDC.	2020-07-22 downloaded from the CCDC.
;
_cell_angle_alpha 90
_cell_angle_beta 93.793(2)
_cell_angle_gamma 90
_cell_formula_units_Z 4
_cell_length_a 9.2940(2)
_cell_length_b 13.8446(4)
_cell_length_c 16.1184(4)
_cell_measurement_reflns_used 15768
_cell_measurement_temperature 120(2)
_cell_measurement_theta_max 29.44
_cell_measurement_theta_min 2.93
_cell_volume 2069.44(9)
_computing_cell_refinement
;
        X-Area Recipe 1.33.0.0 (STOE, 2015)
;
_computing_data_collection
;
        X-Area WinXpose 2.0.22.0 (STOE, 2016)
;
_computing_data_reduction
;
        X-Area Integrate 1.72.0.0 (STOE, 2018)
        X-Area X-Red32 1.63.4.0 (STOE, 2017)
;
_computing_publication_material
;
STOE & Cie GmbH, X-Area, software package for collecting single-crystal or
multi-domain crystal data on STOE area-detector diffractometers, for image
processing, for the correction and scaling of reflection intensities and
        for outlier rejection, version 1.81, Darmstadt 2018
;
_computing_structure_refinement 'SHELXL-2018/3 (Sheldrick, 2018)'
_diffrn_ambient_temperature 120(2)
_diffrn_detector 'image plate (34 cm diameter)'
_diffrn_detector_area_resol_mean 6.67
_diffrn_detector_type 'STOE Imaging Plate'
_diffrn_measured_fraction_theta_full 0.998
_diffrn_measured_fraction_theta_max 0.998
_diffrn_measurement_device '2-circle diffractometer'
_diffrn_measurement_device_type 'STOE IPDS 2T'
_diffrn_measurement_method 'rotation method, \w scans'
_diffrn_radiation_monochromator 'parabolic x-ray mirror'
_diffrn_radiation_probe x-ray
_diffrn_radiation_type MoK\a
_diffrn_radiation_wavelength 0.71073
_diffrn_reflns_av_R_equivalents 0.0286
_diffrn_reflns_av_unetI/netI 0.0211
_diffrn_reflns_Laue_measured_fraction_full 0.998
_diffrn_reflns_Laue_measured_fraction_max 0.998
_diffrn_reflns_limit_h_max 11
_diffrn_reflns_limit_h_min -11
_diffrn_reflns_limit_k_max 17
_diffrn_reflns_limit_k_min -17
_diffrn_reflns_limit_l_max 19
_diffrn_reflns_limit_l_min -18
_diffrn_reflns_number 14953
_diffrn_reflns_point_group_measured_fraction_full 0.998
_diffrn_reflns_point_group_measured_fraction_max 0.998
_diffrn_reflns_theta_full 25.242
_diffrn_reflns_theta_max 25.999
_diffrn_reflns_theta_min 2.929
_diffrn_source 'GeniX Mo, 0.05 x 0.05 mm2 microfocus'
_exptl_absorpt_coefficient_mu 0.285
_exptl_absorpt_correction_T_max 0.9391
_exptl_absorpt_correction_T_min 0.8384
_exptl_absorpt_correction_type integration
_exptl_absorpt_process_details
;
STOE X-Red32, absorption correction by Gaussian integration, analogous to
P. Coppens, "The Evaluation of Absorption and Extinction in Single-Crystal
        Structure Analysis", published in
        F. R. Ahmed (Editor), "Crystallographic Computing",
        Munksgaard, Copenhagen (1970), 255 - 270
;
_exptl_crystal_colour colourless
_exptl_crystal_density_diffrn 1.292
_exptl_crystal_density_method 'not measured'
_exptl_crystal_description prism
_exptl_crystal_F_000 856
_exptl_crystal_size_max 0.49
_exptl_crystal_size_mid 0.292
_exptl_crystal_size_min 0.159
_refine_diff_density_max 0.39
_refine_diff_density_min -0.289
_refine_diff_density_rms 0.052
_refine_ls_extinction_method none
_refine_ls_goodness_of_fit_ref 1.062
_refine_ls_hydrogen_treatment constr
_refine_ls_matrix_type full
_refine_ls_number_parameters 239
_refine_ls_number_reflns 4057
_refine_ls_number_restraints 0
_refine_ls_restrained_S_all 1.062
_refine_ls_R_factor_all 0.0451
_refine_ls_R_factor_gt 0.0358
_refine_ls_shift/su_max 0.001
_refine_ls_shift/su_mean 0
_refine_ls_structure_factor_coef Fsqd
_refine_ls_weighting_details 'w=1/[\s^2^(Fo^2^)+(0.0399P)^2^+1.3504P] where P=(Fo^2^+2Fc^2^)/3'
_refine_ls_weighting_scheme calc
_refine_ls_wR_factor_gt 0.0847
_refine_ls_wR_factor_ref 0.0894
_reflns_Friedel_coverage 0
_reflns_number_gt 3488
_reflns_number_total 4057
_reflns_threshold_expression 'I > 2\s(I)'
_cod_data_source_file d0ce00746c2.cif
_cod_data_source_block ad_15
_cod_original_sg_symbol_H-M 'P 21/c'
_cod_database_code 7240928
_shelx_shelxl_version_number 2018/3

loop_
_symmetry_equiv_pos_as_xyz
'x, y, z'
'-x, y+1/2, -z+1/2'
'-x, -y, -z'
'x, -y-1/2, z-1/2'

loop_
_atom_site_label
_atom_site_type_symbol
_atom_site_fract_x
_atom_site_fract_y
_atom_site_fract_z
_atom_site_U_iso_or_equiv
_atom_site_adp_type
_atom_site_occupancy
_atom_site_site_symmetry_order
_atom_site_calc_flag
_atom_site_refinement_flags_posn
_atom_site_refinement_flags_adp
_atom_site_refinement_flags_occupancy
_atom_site_disorder_assembly
_atom_site_disorder_group
S1 S 0.11851(5) 0.59162(3) 0.78448(3) 0.02417(12) Uani 1 1 d . . . . .
S2 S 0.45278(5) 1.27029(3) 0.52114(3) 0.02598(12) Uani 1 1 d . . . . .
O1 O 0.12083(12) 0.66678(10) 0.46484(7) 0.0255(3) Uani 1 1 d . . . . .
O2 O -0.10971(13) 0.62853(10) 0.47527(8) 0.0275(3) Uani 1 1 d . . . . .
O3 O 0.67452(13) 0.55876(9) 0.70530(8) 0.0261(3) Uani 1 1 d . . . . .
O4 O 0.44633(14) 0.60221(10) 0.68659(10) 0.0369(3) Uani 1 1 d . . . . .
N4 N 0.62411(15) 1.39366(11) 0.60998(9) 0.0233(3) Uani 1 1 d . . . . .
H4C H 0.641405 1.446111 0.639826 0.028 Uiso 1 1 calc R U . . .
H4D H 0.694858 1.353593 0.60086 0.028 Uiso 1 1 calc R U . . .
N2 N -0.06287(15) 0.59953(11) 0.64624(9) 0.0230(3) Uani 1 1 d . . . . .
H2A H -0.083178 0.611379 0.593113 0.028 Uiso 1 1 calc R U . . .
H2B H -0.130804 0.578888 0.677392 0.028 Uiso 1 1 calc R U . . .
N1 N 0.17182(16) 0.64332(12) 0.63407(9) 0.0266(3) Uani 1 1 d . . . . .
H1A H 0.153725 0.655578 0.580827 0.032 Uiso 1 1 calc R U . . .
H1B H 0.259355 0.651661 0.657226 0.032 Uiso 1 1 calc R U . . .
N3 N 0.38390(15) 1.43248(11) 0.59085(10) 0.0255(3) Uani 1 1 d . . . . .
H3A H 0.39735 1.485559 0.620395 0.031 Uiso 1 1 calc R U . . .
H3B H 0.297218 1.417878 0.569208 0.031 Uiso 1 1 calc R U . . .
C13 C -0.00425(18) 0.64962(12) 0.43400(10) 0.0194(3) Uani 1 1 d . . . . .
C15 C 0.57332(17) 0.61795(13) 0.70780(10) 0.0199(3) Uani 1 1 d . . . . .
C1 C -0.01694(18) 0.51727(12) 0.91465(10) 0.0201(3) Uani 1 1 d . . . . .
C6 C 0.06830(18) 0.61262(12) 0.67891(10) 0.0201(3) Uani 1 1 d . . . . .
C7 C 0.55219(18) 1.08996(12) 0.52602(11) 0.0220(4) Uani 1 1 d . . . . .
C12 C 0.49294(18) 1.37520(12) 0.57910(11) 0.0207(3) Uani 1 1 d . . . . .
C3 C 0.07275(19) 0.41939(12) 1.02866(10) 0.0218(4) Uani 1 1 d . . . . .
H3 H 0.122954 0.36358 1.049056 0.026 Uiso 1 1 calc R U . . .
C2 C 0.05782(19) 0.43471(13) 0.94328(11) 0.0221(4) Uani 1 1 d . . . . .
C8 C 0.47974(19) 1.03042(13) 0.57907(11) 0.0251(4) Uani 1 1 d . . . . .
H8 H 0.4662 1.052302 0.633872 0.03 Uiso 1 1 calc R U . . .
C9 C 0.42663(19) 0.94041(13) 0.55490(11) 0.0240(4) Uani 1 1 d . . . . .
C4 C -0.04394(18) 0.53816(13) 0.82297(10) 0.0221(4) Uani 1 1 d . . . . .
H4A H -0.126059 0.583341 0.813978 0.027 Uiso 1 1 calc R U . . .
H4B H -0.068189 0.47761 0.792499 0.027 Uiso 1 1 calc R U . . .
C10 C 0.60016(19) 1.18883(13) 0.55587(12) 0.0259(4) Uani 1 1 d . . . . .
H10A H 0.690827 1.207736 0.531263 0.031 Uiso 1 1 calc R U . . .
H10B H 0.615913 1.189933 0.617208 0.031 Uiso 1 1 calc R U . . .
C14 C -0.0302(2) 0.65679(14) 0.34067(11) 0.0274(4) Uani 1 1 d . . . . .
H14A H -0.068092 0.721016 0.325856 0.041 Uiso 1 1 calc R U . . .
H14B H -0.100225 0.607518 0.321128 0.041 Uiso 1 1 calc R U . . .
H14C H 0.060727 0.64647 0.314498 0.041 Uiso 1 1 calc R U . . .
C5 C 0.1197(2) 0.36271(15) 0.88515(12) 0.0350(5) Uani 1 1 d . . . . .
H5A H 0.042085 0.336161 0.847842 0.053 Uiso 1 1 calc R U . . .
H5B H 0.16672 0.310274 0.917567 0.053 Uiso 1 1 calc R U . . .
H5C H 0.190687 0.394911 0.85228 0.053 Uiso 1 1 calc R U . . .
C11 C 0.3471(2) 0.87901(15) 0.61434(13) 0.0355(5) Uani 1 1 d . . . . .
H11A H 0.246703 0.871074 0.592833 0.053 Uiso 1 1 calc R U . . .
H11B H 0.349704 0.910609 0.668822 0.053 Uiso 1 1 calc R U . . .
H11C H 0.393345 0.815517 0.619929 0.053 Uiso 1 1 calc R U . . .
C16 C 0.6132(2) 0.71830(15) 0.74377(13) 0.0346(5) Uani 1 1 d . . . . .
H16A H 0.657795 0.711042 0.800244 0.052 Uiso 1 1 calc R U . . .
H16B H 0.52593 0.757782 0.745314 0.052 Uiso 1 1 calc R U . . .
H16C H 0.681339 0.749884 0.708616 0.052 Uiso 1 1 calc R U . . .

loop_
_atom_site_aniso_label
_atom_site_aniso_U_11
_atom_site_aniso_U_22
_atom_site_aniso_U_33
_atom_site_aniso_U_23
_atom_site_aniso_U_13
_atom_site_aniso_U_12
S1 0.0258(2) 0.0301(2) 0.0160(2) 0.00278(17) -0.00312(16) -0.00564(18)
S2 0.0255(2) 0.0209(2) 0.0301(2) -0.00583(18) -0.00862(17) 0.00141(17)
O1 0.0184(6) 0.0369(7) 0.0212(6) 0.0004(5) 0.0014(5) -0.0032(5)
O2 0.0179(6) 0.0442(8) 0.0203(6) 0.0022(6) -0.0003(5) -0.0025(5)
O3 0.0216(6) 0.0285(7) 0.0280(7) -0.0034(5) -0.0004(5) -0.0022(5)
O4 0.0223(7) 0.0351(8) 0.0526(9) -0.0104(7) -0.0038(6) 0.0015(6)
N4 0.0177(7) 0.0207(7) 0.0311(8) -0.0061(6) -0.0004(6) 0.0003(6)
N2 0.0221(7) 0.0317(8) 0.0150(7) 0.0051(6) 0.0004(5) -0.0022(6)
N1 0.0220(8) 0.0383(9) 0.0192(7) 0.0056(7) -0.0002(6) -0.0035(7)
N3 0.0182(7) 0.0228(8) 0.0349(9) -0.0064(6) -0.0031(6) -0.0001(6)
C13 0.0212(8) 0.0183(8) 0.0185(8) -0.0003(6) 0.0008(6) 0.0023(6)
C15 0.0153(8) 0.0287(9) 0.0160(8) 0.0079(7) 0.0041(6) 0.0014(7)
C1 0.0225(8) 0.0216(8) 0.0159(8) 0.0012(6) -0.0004(6) -0.0024(7)
C6 0.0239(8) 0.0178(8) 0.0183(8) 0.0013(6) -0.0003(6) 0.0010(7)
C7 0.0194(8) 0.0192(8) 0.0269(9) -0.0030(7) -0.0019(7) 0.0026(7)
C12 0.0212(8) 0.0183(8) 0.0225(9) 0.0008(7) 0.0001(6) -0.0021(7)
C3 0.0261(9) 0.0199(8) 0.0192(8) 0.0029(7) -0.0007(7) 0.0022(7)
C2 0.0273(9) 0.0208(8) 0.0181(8) -0.0009(7) 0.0015(7) 0.0005(7)
C8 0.0300(9) 0.0245(9) 0.0209(9) -0.0035(7) 0.0026(7) 0.0050(7)
C9 0.0224(9) 0.0221(9) 0.0277(9) 0.0006(7) 0.0034(7) 0.0035(7)
C4 0.0229(8) 0.0260(9) 0.0174(8) 0.0023(7) 0.0000(6) -0.0017(7)
C10 0.0232(9) 0.0203(9) 0.0334(10) -0.0039(7) -0.0038(7) 0.0028(7)
C14 0.0327(10) 0.0311(10) 0.0183(9) -0.0004(7) -0.0001(7) -0.0026(8)
C5 0.0545(13) 0.0287(10) 0.0224(10) -0.0002(8) 0.0053(9) 0.0123(9)
C11 0.0427(12) 0.0265(10) 0.0388(11) 0.0020(9) 0.0147(9) -0.0008(9)
C16 0.0370(11) 0.0294(11) 0.0372(11) -0.0035(8) 0.0008(8) -0.0035(8)

loop_
_atom_type_symbol
_atom_type_description
_atom_type_scat_dispersion_real
_atom_type_scat_dispersion_imag
_atom_type_scat_source
C C 0.0033 0.0016 'International Tables Vol C Tables 4.2.6.8 and 6.1.1.4'
H H 0 0 'International Tables Vol C Tables 4.2.6.8 and 6.1.1.4'
N N 0.0061 0.0033 'International Tables Vol C Tables 4.2.6.8 and 6.1.1.4'
O O 0.0106 0.006 'International Tables Vol C Tables 4.2.6.8 and 6.1.1.4'
S S 0.1246 0.1234 'International Tables Vol C Tables 4.2.6.8 and 6.1.1.4'

loop_
_exptl_crystal_face_index_h
_exptl_crystal_face_index_k
_exptl_crystal_face_index_l
_exptl_crystal_face_perp_dist
1 -4 0 0.095
0 -3 1 0.079
2 2 -3 0.195
0 3 -1 0.08
-2 4 1 0.163
2 0 -1 0.211
4 0 1 0.204
0 1 4 0.132
0 -1 -4 0.129
-4 -1 -3 0.279
-2 1 4 0.222
-1 -4 2 0.099

loop_
_geom_angle_atom_site_label_1
_geom_angle_atom_site_label_2
_geom_angle_atom_site_label_3
_geom_angle
_geom_angle_site_symmetry_1
_geom_angle_site_symmetry_3
_geom_angle_publ_flag
C6 S1 C4 102.90(8) . . ?
C12 S2 C10 102.62(8) . . ?
C12 N4 H4C 120 . . ?
C12 N4 H4D 120 . . ?
H4C N4 H4D 120 . . ?
C6 N2 H2A 120 . . ?
C6 N2 H2B 120 . . ?
H2A N2 H2B 120 . . ?
C6 N1 H1A 120 . . ?
C6 N1 H1B 120 . . ?
H1A N1 H1B 120 . . ?
C12 N3 H3A 120 . . ?
C12 N3 H3B 120 . . ?
H3A N3 H3B 120 . . ?
O2 C13 O1 124.68(15) . . ?
O2 C13 C14 117.65(15) . . ?
O1 C13 C14 117.67(15) . . ?
O4 C15 O3 125.93(18) . . ?
O4 C15 C16 117.92(16) . . ?
O3 C15 C16 116.12(15) . . ?
C3 C1 C2 119.78(16) 3_567 . ?
C3 C1 C4 118.48(15) 3_567 . ?
C2 C1 C4 121.71(16) . . ?
N2 C6 N1 121.40(15) . . ?
N2 C6 S1 123.17(13) . . ?
N1 C6 S1 115.43(13) . . ?
C8 C7 C9 119.92(16) . 3_676 ?
C8 C7 C10 119.07(16) . . ?
C9 C7 C10 120.94(16) 3_676 . ?
N3 C12 N4 122.39(16) . . ?
N3 C12 S2 116.03(13) . . ?
N4 C12 S2 121.56(13) . . ?
C2 C3 C1 122.47(16) . 3_567 ?
C2 C3 H3 118.8 . . ?
C1 C3 H3 118.8 3_567 . ?
C3 C2 C1 117.76(16) . . ?
C3 C2 C5 119.80(16) . . ?
C1 C2 C5 122.44(16) . . ?
C9 C8 C7 122.47(17) . . ?
C9 C8 H8 118.8 . . ?
C7 C8 H8 118.8 . . ?
C8 C9 C7 117.61(17) . 3_676 ?
C8 C9 C11 120.51(17) . . ?
C7 C9 C11 121.88(17) 3_676 . ?
C1 C4 S1 108.80(12) . . ?
C1 C4 H4A 109.9 . . ?
S1 C4 H4A 109.9 . . ?
C1 C4 H4B 109.9 . . ?
S1 C4 H4B 109.9 . . ?
H4A C4 H4B 108.3 . . ?
C7 C10 S2 105.18(12) . . ?
C7 C10 H10A 110.7 . . ?
S2 C10 H10A 110.7 . . ?
C7 C10 H10B 110.7 . . ?
S2 C10 H10B 110.7 . . ?
H10A C10 H10B 108.8 . . ?
C13 C14 H14A 109.5 . . ?
C13 C14 H14B 109.5 . . ?
H14A C14 H14B 109.5 . . ?
C13 C14 H14C 109.5 . . ?
H14A C14 H14C 109.5 . . ?
H14B C14 H14C 109.5 . . ?
C2 C5 H5A 109.5 . . ?
C2 C5 H5B 109.5 . . ?
H5A C5 H5B 109.5 . . ?
C2 C5 H5C 109.5 . . ?
H5A C5 H5C 109.5 . . ?
H5B C5 H5C 109.5 . . ?
C9 C11 H11A 109.5 . . ?
C9 C11 H11B 109.5 . . ?
H11A C11 H11B 109.5 . . ?
C9 C11 H11C 109.5 . . ?
H11A C11 H11C 109.5 . . ?
H11B C11 H11C 109.5 . . ?
C15 C16 H16A 109.5 . . ?
C15 C16 H16B 109.5 . . ?
H16A C16 H16B 109.5 . . ?
C15 C16 H16C 109.5 . . ?
H16A C16 H16C 109.5 . . ?
H16B C16 H16C 109.5 . . ?

loop_
_geom_bond_atom_site_label_1
_geom_bond_atom_site_label_2
_geom_bond_distance
_geom_bond_site_symmetry_2
_geom_bond_publ_flag
S1 C6 1.7587(17) . ?
S1 C4 1.8265(18) . ?
S2 C12 1.7537(17) . ?
S2 C10 1.8331(18) . ?
O1 C13 1.256(2) . ?
O2 C13 1.255(2) . ?
O3 C15 1.250(2) . ?
O4 C15 1.226(2) . ?
N4 C12 1.311(2) . ?
N4 H4C 0.88 . ?
N4 H4D 0.88 . ?
N2 C6 1.308(2) . ?
N2 H2A 0.88 . ?
N2 H2B 0.88 . ?
N1 C6 1.312(2) . ?
N1 H1A 0.88 . ?
N1 H1B 0.88 . ?
N3 C12 1.310(2) . ?
N3 H3A 0.88 . ?
N3 H3B 0.88 . ?
C13 C14 1.511(2) . ?
C15 C16 1.541(3) . ?
C1 C3 1.391(2) 3_567 ?
C1 C2 1.400(2) . ?
C1 C4 1.510(2) . ?
C7 C8 1.393(3) . ?
C7 C9 1.397(3) 3_676 ?
C7 C10 1.508(2) . ?
C3 C2 1.390(2) . ?
C3 H3 0.95 . ?
C2 C5 1.508(2) . ?
C8 C9 1.387(3) . ?
C8 H8 0.95 . ?
C9 C11 1.510(3) . ?
C4 H4A 0.99 . ?
C4 H4B 0.99 . ?
C10 H10A 0.99 . ?
C10 H10B 0.99 . ?
C14 H14A 0.98 . ?
C14 H14B 0.98 . ?
C14 H14C 0.98 . ?
C5 H5A 0.98 . ?
C5 H5B 0.98 . ?
C5 H5C 0.98 . ?
C11 H11A 0.98 . ?
C11 H11B 0.98 . ?
C11 H11C 0.98 . ?
C16 H16A 0.98 . ?
C16 H16B 0.98 . ?
C16 H16C 0.98 . ?

loop_
_geom_hbond_atom_site_label_D
_geom_hbond_atom_site_label_H
_geom_hbond_atom_site_label_A
_geom_hbond_distance_DH
_geom_hbond_distance_HA
_geom_hbond_distance_DA
_geom_hbond_angle_DHA
_geom_hbond_site_symmetry_A
_geom_hbond_publ_flag
N4 H4C O3 0.88 1.9 2.7766(19) 178.7 1_565 yes
N4 H4D O1 0.88 2.09 2.8551(19) 144.6 3_676 yes
N2 H2A O2 0.88 1.91 2.7904(19) 173.8 . yes
N2 H2B O3 0.88 1.91 2.7366(19) 155.1 1_455 yes
N1 H1A O1 0.88 1.88 2.7567(19) 173.4 . yes
N1 H1B O4 0.88 1.9 2.695(2) 149.7 . yes
N3 H3A O4 0.88 1.97 2.850(2) 174.8 1_565 yes
N3 H3B O2 0.88 1.95 2.8256(19) 173.9 3_576 yes

loop_
_geom_torsion_atom_site_label_1
_geom_torsion_atom_site_label_2
_geom_torsion_atom_site_label_3
_geom_torsion_atom_site_label_4
_geom_torsion
_geom_torsion_site_symmetry_1
_geom_torsion_site_symmetry_2
_geom_torsion_site_symmetry_3
_geom_torsion_site_symmetry_4
_geom_torsion_publ_flag
C4 S1 C6 N2 6.43(17) . . . . ?
C4 S1 C6 N1 -173.98(14) . . . . ?
C10 S2 C12 N3 -156.11(14) . . . . ?
C10 S2 C12 N4 22.60(17) . . . . ?
C1 C3 C2 C1 -0.2(3) 3_567 . . . ?
C1 C3 C2 C5 -179.44(18) 3_567 . . . ?
C3 C1 C2 C3 0.2(3) 3_567 . . . ?
C4 C1 C2 C3 -177.53(16) . . . . ?
C3 C1 C2 C5 179.41(18) 3_567 . . . ?
C4 C1 C2 C5 1.7(3) . . . . ?
C9 C7 C8 C9 0.1(3) 3_676 . . . ?
C10 C7 C8 C9 177.05(16) . . . . ?
C7 C8 C9 C7 -0.1(3) . . . 3_676 ?
C7 C8 C9 C11 -179.22(17) . . . . ?
C3 C1 C4 S1 101.54(16) 3_567 . . . ?
C2 C1 C4 S1 -80.71(18) . . . . ?
C6 S1 C4 C1 -179.22(12) . . . . ?
C8 C7 C10 S2 -92.89(17) . . . . ?
C9 C7 C10 S2 84.04(18) 3_676 . . . ?
C12 S2 C10 C7 165.60(12) . . . . ?
